data_7160510
loop_
_publ_author_name
'Zhang, Han'
'Lin, Yuze'
'Yang, Gang'
'Yang, Xifa'
'Cui, Xiuling'

_publ_section_title
;
 Efficient synthesis of pyrrolo[1,2-<i>a</i>]indol-3-ones through a
 radical-initiated cascade cyclization reaction.
;
_journal_issue 20
_journal_name_full 'Organic &amp; biomolecular chemistry'
_journal_page_first 4966
_journal_page_last 4970
_journal_paper_doi 10.1039/d5ob00474h
_journal_volume 23
_journal_year 2025
_chemical_formula_moiety 'C23 H21 N3 O'
_chemical_formula_sum 'C23 H21 N3 O'
_chemical_formula_weight 355.43
_chemical_melting_point 401.15
_chemical_name_systematic
3-(1-imino-2-methyl-3-oxo-9-phenyl-2,3-dihydro-1H-pyrrolo[1,2-a]indol-2-yl)-2,2-dimethylpropanenitrile
_chemical_properties_physical Heat-sensitive,Oxygen-sensitive
_space_group_crystal_system monoclinic
_space_group_IT_number 15
_space_group_name_Hall '-C 2yc'
_space_group_name_H-M_alt 'C 1 2/c 1'
_atom_sites_solution_hydrogens mixed
_atom_sites_solution_primary dual
_audit_creation_date 2024-01-08
_audit_creation_method
;
Olex2 1.2
(compiled 2018.05.29 svn.r3508 for OlexSys, GUI svn.r5506)
;
_audit_update_record
;
2025-01-01 deposited with the CCDC.	2025-04-22 downloaded from the CCDC.
;
_cell_angle_alpha 90
_cell_angle_beta 100.182(11)
_cell_angle_gamma 90
_cell_formula_units_Z 8
_cell_length_a 22.050(2)
_cell_length_b 8.2245(13)
_cell_length_c 21.735(3)
_cell_measurement_reflns_used 2395
_cell_measurement_temperature 293(2)
_cell_measurement_theta_max 23.2280
_cell_measurement_theta_min 3.1630
_cell_volume 3879.6(9)
_computing_cell_refinement 'CrysAlisPro 1.171.42.99a (Rigaku OD, 2023)'
_computing_data_collection 'CrysAlisPro 1.171.42.99a (Rigaku OD, 2023)'
_computing_data_reduction 'CrysAlisPro 1.171.42.99a (Rigaku OD, 2023)'
_computing_molecular_graphics 'Olex2 (Dolomanov et al., 2009)'
_computing_publication_material 'Olex2 (Dolomanov et al., 2009)'
_computing_structure_refinement 'ShelXL (Sheldrick, 2015)'
_computing_structure_solution 'ShelXT (Sheldrick, 2015)'
_diffrn_ambient_temperature 293(2)
_diffrn_detector 'CCD plate'
_diffrn_detector_area_resol_mean 8.0606
_diffrn_detector_type Eos
_diffrn_measured_fraction_theta_full 0.997
_diffrn_measured_fraction_theta_max 0.997
_diffrn_measurement_details
;
List of Runs (angles in degrees, time in seconds):

  # Type    Start    End  Width  t~exp~   \w     \q     \k     \f   Frames
#--------------------------------------------------------------------------
  1  \w    -40.00  42.80   0.90    1.50    --   17.12 -30.00-165.00   92
  2  \w    -40.00   8.60   0.90    1.50    --  -17.59  30.00  -4.00   54
  3  \w     38.00  75.80   0.90    1.50    --   17.12-178.00-150.00   42
  4  \w    -38.00  -2.00   0.90    1.50    --  -17.59 -77.00  90.00   40
  5  \w    -32.00   6.70   0.90    1.50    --  -17.59 -77.00-180.00   43
  6  \w    -22.00  10.40   0.90    1.50    --  -17.59 -77.00   0.00   36
;
_diffrn_measurement_device 'four-circle diffractometer'
_diffrn_measurement_device_type 'Xcalibur, Eos, Gemini'
_diffrn_measurement_method '\w scans'
_diffrn_orient_matrix_type 'CrysAlisPro convention (1999,Acta A55,543-557)'
_diffrn_orient_matrix_UB_11 0.0005486000
_diffrn_orient_matrix_UB_12 -0.0484856000
_diffrn_orient_matrix_UB_13 0.0270757000
_diffrn_orient_matrix_UB_21 -0.0126232000
_diffrn_orient_matrix_UB_22 0.0653077000
_diffrn_orient_matrix_UB_23 0.0149365000
_diffrn_orient_matrix_UB_31 -0.0301381000
_diffrn_orient_matrix_UB_32 -0.0282493000
_diffrn_orient_matrix_UB_33 -0.0121304000
_diffrn_radiation_monochromator graphite
_diffrn_radiation_probe x-ray
_diffrn_radiation_type MoK\a
_diffrn_radiation_wavelength 0.71073
_diffrn_reflns_av_R_equivalents 0.0345
_diffrn_reflns_av_unetI/netI 0.0566
_diffrn_reflns_Laue_measured_fraction_full 0.997
_diffrn_reflns_Laue_measured_fraction_max 0.997
_diffrn_reflns_limit_h_max 27
_diffrn_reflns_limit_h_min -24
_diffrn_reflns_limit_k_max 8
_diffrn_reflns_limit_k_min -10
_diffrn_reflns_limit_l_max 26
_diffrn_reflns_limit_l_min -27
_diffrn_reflns_number 9870
_diffrn_reflns_point_group_measured_fraction_full 0.997
_diffrn_reflns_point_group_measured_fraction_max 0.997
_diffrn_reflns_theta_full 25.242
_diffrn_reflns_theta_max 26.366
_diffrn_reflns_theta_min 2.758
_diffrn_source 'fine-focus sealed X-ray tube'
_diffrn_source_type 'Enhance (Mo) X-ray Source'
_exptl_absorpt_coefficient_mu 0.076
_exptl_absorpt_correction_T_max 1.00000
_exptl_absorpt_correction_T_min 0.06672
_exptl_absorpt_correction_type multi-scan
_exptl_absorpt_process_details
;
CrysAlisPro 1.171.42.99a (Rigaku Oxford Diffraction, 2023)
Empirical absorption correction using spherical harmonics,
implemented in SCALE3 ABSPACK scaling algorithm.
;
_exptl_crystal_colour colourless
_exptl_crystal_colour_primary colourless
_exptl_crystal_density_diffrn 1.217
_exptl_crystal_description block
_exptl_crystal_F_000 1504
_exptl_crystal_recrystallization_method 'Re-crystallisation from solvent: Dichloromethane/n-Hexane'
_exptl_crystal_size_max 0.17
_exptl_crystal_size_mid 0.12
_exptl_crystal_size_min 0.1
_refine_diff_density_max 0.246
_refine_diff_density_min -0.163
_refine_diff_density_rms 0.043
_refine_ls_extinction_method none
_refine_ls_goodness_of_fit_ref 1.092
_refine_ls_hydrogen_treatment mixed
_refine_ls_matrix_type full
_refine_ls_number_parameters 262
_refine_ls_number_reflns 3961
_refine_ls_number_restraints 1
_refine_ls_restrained_S_all 1.092
_refine_ls_R_factor_all 0.1348
_refine_ls_R_factor_gt 0.0955
_refine_ls_shift/su_max 0.000
_refine_ls_shift/su_mean 0.000
_refine_ls_structure_factor_coef Fsqd
_refine_ls_weighting_details 'w=1/[\s^2^(Fo^2^)+(0.0715P)^2^+10.2807P] where P=(Fo^2^+2Fc^2^)/3'
_refine_ls_weighting_scheme calc
_refine_ls_wR_factor_gt 0.2265
_refine_ls_wR_factor_ref 0.2472
_reflns_Friedel_coverage 0.000
_reflns_number_gt 2636
_reflns_number_total 3961
_reflns_threshold_expression 'I > 2\s(I)'
_cod_data_source_file d5ob00474h3.cif
_cod_data_source_block exp_13843_auto
_cod_depositor_comments 'Adding full bibliography for 7160510.cif.'
_cod_original_cell_volume 3879.4(9)
_cod_database_code 7160510
_shelx_shelxl_version_number 2014/7
_shelx_space_group_comment
;
The symmetry employed for this shelxl refinement is uniquely defined
by the following loop, which should always be used as a source of
symmetry information in preference to the above space-group names.
They are only intended as comments.
;
_shelx_estimated_absorpt_t_max 0.992
_shelx_estimated_absorpt_t_min 0.987
_reflns_odcompleteness_completeness 99.72
_reflns_odcompleteness_iscentric 1
_reflns_odcompleteness_theta 26.32
_olex2_refinement_description
;
1. Fixed Uiso
 At 1.2 times of:
  All C(H) groups, All C(H,H) groups
 At 1.5 times of:
  All C(H,H,H) groups
2. Restrained distances
 N2-H2
 0.87 with sigma of 0.02
3. Uiso/Uaniso restraints and constraints
Uanis(N3) = Uanis(N3A)
Uanis(C23) = Uanis(C23A)
Uanis(C22) = Uanis(C22A)
4. Others
 Sof(N3A)=Sof(C22A)=Sof(H22D)=Sof(H22E)=Sof(H22F)=Sof(C23A)=1-FVAR(1)
 Sof(N3)=Sof(C22)=Sof(H22A)=Sof(H22B)=Sof(H22C)=Sof(C23)=FVAR(1)
5.a Secondary CH2 refined with riding coordinates:
 C19(H19A,H19B)
5.b Aromatic/amide H refined with riding coordinates:
 C8(H8), C9(H9), C10(H10), C11(H11), C13(H13), C14(H14), C15(H15), C16(H16),
 C17(H17)
5.c Idealised Me refined as rotating group:
 C18(H18A,H18B,H18C), C21(H21A,H21B,H21C), C22(H22A,H22B,H22C), C22A(H22D,H22E,
 H22F)
;
_olex2_submission_special_instructions 'No special instructions were received'
_oxdiff_exptl_absorpt_empirical_details
;
Empirical correction (ABSPACK) includes:
- Absorption correction using spherical harmonics
- Frame scaling
;
_oxdiff_exptl_absorpt_empirical_full_max 11.920
_oxdiff_exptl_absorpt_empirical_full_min 0.715

loop_
_space_group_symop_operation_xyz
'x, y, z'
'-x, y, -z+1/2'
'x+1/2, y+1/2, z'
'-x+1/2, y+1/2, -z+1/2'
'-x, -y, -z'
'x, -y, z-1/2'
'-x+1/2, -y+1/2, -z'
'x+1/2, -y+1/2, z-1/2'

loop_
_atom_site_label
_atom_site_type_symbol
_atom_site_fract_x
_atom_site_fract_y
_atom_site_fract_z
_atom_site_U_iso_or_equiv
_atom_site_adp_type
_atom_site_occupancy
_atom_site_site_symmetry_order
_atom_site_calc_flag
_atom_site_refinement_flags_posn
_atom_site_refinement_flags_adp
_atom_site_refinement_flags_occupancy
_atom_site_disorder_assembly
_atom_site_disorder_group
O1 O 0.40212(14) 0.4448(5) 0.46554(14) 0.0885(11) Uani 1 1 d . . . . .
N1 N 0.34078(13) 0.5249(4) 0.37330(14) 0.0552(9) Uani 1 1 d . . . . .
N2 N 0.42459(15) 0.4615(5) 0.24994(18) 0.0646(10) Uani 1 1 d D . . . .
N3 N 0.4324(4) 0.8643(12) 0.2864(4) 0.0873(18) Uani 0.511(6) 1 d . . P A 1
N3A N 0.4335(4) 0.8398(12) 0.4785(4) 0.0873(18) Uani 0.489(6) 1 d . . P A 2
C1 C 0.39492(18) 0.4711(6) 0.41001(19) 0.0611(11) Uani 1 1 d . . . . .
C2 C 0.44135(17) 0.4471(5) 0.36600(19) 0.0565(10) Uani 1 1 d . . . . .
C3 C 0.40369(15) 0.4805(5) 0.30062(18) 0.0493(9) Uani 1 1 d . . . . .
C4 C 0.34216(15) 0.5292(5) 0.30920(17) 0.0479(9) Uani 1 1 d . . . . .
C5 C 0.28568(15) 0.5731(4) 0.27666(17) 0.0469(9) Uani 1 1 d . . . . .
C6 C 0.24711(16) 0.6002(5) 0.32408(19) 0.0528(10) Uani 1 1 d . . . . .
C7 C 0.28224(17) 0.5684(5) 0.38331(19) 0.0576(10) Uani 1 1 d . . . . .
C8 C 0.2596(2) 0.5860(7) 0.4387(2) 0.0774(14) Uani 1 1 d . . . . .
H8 H 0.2839 0.5655 0.4774 0.093 Uiso 1 1 calc R . . . .
C9 C 0.1994(2) 0.6355(7) 0.4329(3) 0.0842(15) Uani 1 1 d . . . . .
H9 H 0.1821 0.6462 0.4687 0.101 Uiso 1 1 calc R . . . .
C10 C 0.1635(2) 0.6701(7) 0.3750(3) 0.0829(15) Uani 1 1 d . . . . .
H10 H 0.1233 0.7060 0.3732 0.099 Uiso 1 1 calc R . . . .
C11 C 0.18648(18) 0.6523(6) 0.3205(2) 0.0667(12) Uani 1 1 d . . . . .
H11 H 0.1620 0.6746 0.2820 0.080 Uiso 1 1 calc R . . . .
C12 C 0.26594(15) 0.5917(5) 0.20868(17) 0.0465(9) Uani 1 1 d . . . . .
C13 C 0.21055(18) 0.5282(6) 0.1787(2) 0.0665(12) Uani 1 1 d . . . . .
H13 H 0.1856 0.4707 0.2014 0.080 Uiso 1 1 calc R . . . .
C14 C 0.1922(2) 0.5498(7) 0.1151(2) 0.0761(14) Uani 1 1 d . . . . .
H14 H 0.1543 0.5087 0.0957 0.091 Uiso 1 1 calc R . . . .
C15 C 0.2281(2) 0.6298(7) 0.0803(2) 0.0792(15) Uani 1 1 d . . . . .
H15 H 0.2153 0.6419 0.0374 0.095 Uiso 1 1 calc R . . . .
C16 C 0.2833(2) 0.6924(8) 0.1090(2) 0.0874(17) Uani 1 1 d . . . . .
H16 H 0.3084 0.7468 0.0857 0.105 Uiso 1 1 calc R . . . .
C17 C 0.30175(18) 0.6747(6) 0.1730(2) 0.0707(13) Uani 1 1 d . . . . .
H17 H 0.3390 0.7196 0.1923 0.085 Uiso 1 1 calc R . . . .
C18 C 0.4633(2) 0.2691(6) 0.3693(2) 0.0861(15) Uani 1 1 d . . . . .
H18A H 0.4286 0.1984 0.3576 0.129 Uiso 1 1 calc GR . . . .
H18B H 0.4833 0.2444 0.4111 0.129 Uiso 1 1 calc GR . . . .
H18C H 0.4918 0.2536 0.3411 0.129 Uiso 1 1 calc GR . . . .
C19 C 0.49841(16) 0.5585(5) 0.38450(19) 0.0565(10) Uani 1 1 d . . . . .
H19A H 0.5198 0.5220 0.4250 0.068 Uiso 1 1 calc R . . . .
H19B H 0.5257 0.5379 0.3549 0.068 Uiso 1 1 calc R . . . .
C20 C 0.49112(16) 0.7432(5) 0.38852(19) 0.0572(10) Uani 1 1 d . . . . .
C21 C 0.5569(2) 0.8161(7) 0.4029(3) 0.0895(16) Uani 1 1 d . . . . .
H21A H 0.5794 0.7671 0.4401 0.134 Uiso 1 1 calc GR . . . .
H21B H 0.5543 0.9313 0.4089 0.134 Uiso 1 1 calc GR . . . .
H21C H 0.5777 0.7950 0.3685 0.134 Uiso 1 1 calc GR . . . .
C22 C 0.4554(9) 0.779(2) 0.4432(9) 0.090(6) Uani 0.511(6) 1 d . . P A 1
H22A H 0.4120 0.7635 0.4287 0.134 Uiso 0.511(6) 1 calc GR . P A 1
H22B H 0.4629 0.8888 0.4572 0.134 Uiso 0.511(6) 1 calc GR . P A 1
H22C H 0.4692 0.7056 0.4772 0.134 Uiso 0.511(6) 1 calc GR . P A 1
C22A C 0.4560(11) 0.828(3) 0.3307(11) 0.090(6) Uani 0.489(6) 1 d . . P A 2
H22D H 0.4722 0.7938 0.2946 0.134 Uiso 0.489(6) 1 calc GR . P A 2
H22E H 0.4605 0.9435 0.3356 0.134 Uiso 0.489(6) 1 calc GR . P A 2
H22F H 0.4131 0.7997 0.3255 0.134 Uiso 0.489(6) 1 calc GR . P A 2
C23 C 0.4586(6) 0.809(2) 0.3275(8) 0.050(3) Uani 0.511(6) 1 d . . P A 1
C23A C 0.4607(6) 0.802(2) 0.4393(8) 0.050(3) Uani 0.489(6) 1 d . . P A 2
H2 H 0.397(2) 0.499(7) 0.220(2) 0.12(2) Uiso 1 1 d D . . . .

loop_
_atom_site_aniso_label
_atom_site_aniso_U_11
_atom_site_aniso_U_22
_atom_site_aniso_U_33
_atom_site_aniso_U_23
_atom_site_aniso_U_13
_atom_site_aniso_U_12
O1 0.073(2) 0.132(3) 0.0550(19) 0.029(2) -0.0058(15) -0.018(2)
N1 0.0445(17) 0.069(2) 0.0502(19) 0.0054(17) 0.0025(14) -0.0087(15)
N2 0.0495(19) 0.083(3) 0.058(2) -0.007(2) -0.0006(17) 0.0028(18)
N3 0.087(4) 0.092(5) 0.081(4) -0.014(4) 0.007(3) 0.008(4)
N3A 0.087(4) 0.092(5) 0.081(4) -0.014(4) 0.007(3) 0.008(4)
C1 0.056(2) 0.067(3) 0.055(2) 0.016(2) -0.0060(19) -0.015(2)
C2 0.050(2) 0.055(2) 0.060(2) 0.009(2) -0.0036(18) 0.0019(18)
C3 0.0405(18) 0.050(2) 0.055(2) 0.0023(18) 0.0007(16) -0.0055(16)
C4 0.0439(19) 0.052(2) 0.045(2) 0.0004(17) 0.0006(15) -0.0068(16)
C5 0.0411(18) 0.044(2) 0.054(2) 0.0036(17) 0.0038(16) -0.0062(15)
C6 0.046(2) 0.052(2) 0.060(2) 0.0040(19) 0.0100(17) -0.0091(17)
C7 0.051(2) 0.065(3) 0.056(2) 0.007(2) 0.0095(18) -0.0163(19)
C8 0.071(3) 0.099(4) 0.063(3) -0.001(3) 0.018(2) -0.015(3)
C9 0.075(3) 0.102(4) 0.084(4) -0.005(3) 0.037(3) -0.011(3)
C10 0.057(3) 0.092(4) 0.104(4) 0.004(3) 0.028(3) 0.001(3)
C11 0.049(2) 0.069(3) 0.084(3) 0.007(2) 0.019(2) -0.001(2)
C12 0.0369(17) 0.045(2) 0.056(2) 0.0021(17) 0.0017(15) 0.0015(15)
C13 0.051(2) 0.076(3) 0.068(3) 0.002(2) -0.001(2) -0.013(2)
C14 0.057(2) 0.091(4) 0.071(3) -0.014(3) -0.014(2) -0.003(2)
C15 0.063(3) 0.114(4) 0.056(3) 0.002(3) -0.003(2) 0.015(3)
C16 0.057(3) 0.138(5) 0.064(3) 0.029(3) 0.002(2) -0.001(3)
C17 0.046(2) 0.096(4) 0.065(3) 0.017(3) -0.0025(19) -0.009(2)
C18 0.086(3) 0.065(3) 0.095(4) 0.010(3) -0.016(3) 0.003(3)
C19 0.0397(19) 0.069(3) 0.058(2) 0.003(2) -0.0006(17) 0.0056(18)
C20 0.0421(19) 0.066(3) 0.062(2) -0.001(2) 0.0026(18) -0.0037(18)
C21 0.056(3) 0.094(4) 0.115(4) -0.006(3) 0.005(3) -0.019(3)
C22 0.123(11) 0.076(9) 0.064(9) -0.028(7) 0.002(8) -0.011(7)
C22A 0.123(11) 0.076(9) 0.064(9) -0.028(7) 0.002(8) -0.011(7)
C23 0.034(4) 0.055(5) 0.062(8) 0.012(5) 0.008(4) 0.005(3)
C23A 0.034(4) 0.055(5) 0.062(8) 0.012(5) 0.008(4) 0.005(3)

loop_
_atom_type_symbol
_atom_type_description
_atom_type_scat_dispersion_real
_atom_type_scat_dispersion_imag
_atom_type_scat_source
C C 0.0033 0.0016 'International Tables Vol C Tables 4.2.6.8 and 6.1.1.4'
H H 0.0000 0.0000 'International Tables Vol C Tables 4.2.6.8 and 6.1.1.4'
N N 0.0061 0.0033 'International Tables Vol C Tables 4.2.6.8 and 6.1.1.4'
O O 0.0106 0.0060 'International Tables Vol C Tables 4.2.6.8 and 6.1.1.4'

loop_
_geom_angle_atom_site_label_1
_geom_angle_atom_site_label_2
_geom_angle_atom_site_label_3
_geom_angle
_geom_angle_site_symmetry_1
_geom_angle_site_symmetry_3
_geom_angle_publ_flag
C1 N1 C4 114.4(3) . . ?
C1 N1 C7 136.0(3) . . ?
C7 N1 C4 109.4(3) . . ?
C3 N2 H2 107(4) . . ?
O1 C1 N1 125.4(4) . . ?
O1 C1 C2 128.0(4) . . ?
N1 C1 C2 106.5(3) . . ?
C1 C2 C3 104.0(3) . . ?
C1 C2 C18 109.5(4) . . ?
C1 C2 C19 111.3(3) . . ?
C3 C2 C18 109.1(4) . . ?
C3 C2 C19 114.5(3) . . ?
C18 C2 C19 108.4(3) . . ?
N2 C3 C2 123.8(3) . . ?
N2 C3 C4 129.1(3) . . ?
C4 C3 C2 107.1(3) . . ?
N1 C4 C3 107.7(3) . . ?
C5 C4 N1 110.1(3) . . ?
C5 C4 C3 142.1(4) . . ?
C4 C5 C6 105.4(3) . . ?
C4 C5 C12 128.8(3) . . ?
C6 C5 C12 125.8(3) . . ?
C7 C6 C5 108.8(3) . . ?
C11 C6 C5 132.7(4) . . ?
C11 C6 C7 118.5(4) . . ?
N1 C7 C6 106.3(3) . . ?
C8 C7 N1 130.3(4) . . ?
C8 C7 C6 123.4(4) . . ?
C7 C8 H8 121.9 . . ?
C9 C8 C7 116.2(5) . . ?
C9 C8 H8 121.9 . . ?
C8 C9 H9 119.0 . . ?
C8 C9 C10 121.9(5) . . ?
C10 C9 H9 119.0 . . ?
C9 C10 H10 119.3 . . ?
C11 C10 C9 121.4(4) . . ?
C11 C10 H10 119.3 . . ?
C6 C11 H11 120.7 . . ?
C10 C11 C6 118.6(4) . . ?
C10 C11 H11 120.7 . . ?
C13 C12 C5 120.9(3) . . ?
C13 C12 C17 117.9(4) . . ?
C17 C12 C5 121.2(3) . . ?
C12 C13 H13 119.9 . . ?
C12 C13 C14 120.1(4) . . ?
C14 C13 H13 119.9 . . ?
C13 C14 H14 119.2 . . ?
C15 C14 C13 121.5(4) . . ?
C15 C14 H14 119.2 . . ?
C14 C15 H15 120.4 . . ?
C14 C15 C16 119.2(4) . . ?
C16 C15 H15 120.4 . . ?
C15 C16 H16 120.0 . . ?
C15 C16 C17 120.0(5) . . ?
C17 C16 H16 120.0 . . ?
C12 C17 C16 121.3(4) . . ?
C12 C17 H17 119.4 . . ?
C16 C17 H17 119.4 . . ?
C2 C18 H18A 109.5 . . ?
C2 C18 H18B 109.5 . . ?
C2 C18 H18C 109.5 . . ?
H18A C18 H18B 109.5 . . ?
H18A C18 H18C 109.5 . . ?
H18B C18 H18C 109.5 . . ?
C2 C19 H19A 107.1 . . ?
C2 C19 H19B 107.1 . . ?
H19A C19 H19B 106.8 . . ?
C20 C19 C2 120.8(3) . . ?
C20 C19 H19A 107.1 . . ?
C20 C19 H19B 107.1 . . ?
C19 C20 C21 106.9(3) . . ?
C19 C20 C22 107.5(8) . . ?
C21 C20 C22 110.7(8) . . ?
C22A C20 C19 116.7(9) . . ?
C22A C20 C21 108.1(10) . . ?
C23 C20 C19 110.4(7) . . ?
C23 C20 C21 108.9(7) . . ?
C23 C20 C22 112.3(10) . . ?
C23A C20 C19 115.8(7) . . ?
C23A C20 C21 104.8(7) . . ?
C23A C20 C22A 103.6(10) . . ?
C20 C21 H21A 109.5 . . ?
C20 C21 H21B 109.5 . . ?
C20 C21 H21C 109.5 . . ?
H21A C21 H21B 109.5 . . ?
H21A C21 H21C 109.5 . . ?
H21B C21 H21C 109.5 . . ?
C20 C22 H22A 109.5 . . ?
C20 C22 H22B 109.5 . . ?
C20 C22 H22C 109.5 . . ?
H22A C22 H22B 109.5 . . ?
H22A C22 H22C 109.5 . . ?
H22B C22 H22C 109.5 . . ?
C20 C22A H22D 109.5 . . ?
C20 C22A H22E 109.5 . . ?
C20 C22A H22F 109.5 . . ?
H22D C22A H22E 109.5 . . ?
H22D C22A H22F 109.5 . . ?
H22E C22A H22F 109.5 . . ?
N3 C23 C20 173.9(15) . . ?
N3A C23A C20 175.0(15) . . ?

loop_
_geom_bond_atom_site_label_1
_geom_bond_atom_site_label_2
_geom_bond_distance
_geom_bond_site_symmetry_2
_geom_bond_publ_flag
O1 C1 1.209(5) . ?
N1 C1 1.386(5) . ?
N1 C4 1.399(5) . ?
N1 C7 1.393(5) . ?
N2 C3 1.277(5) . ?
N2 H2 0.86(2) . ?
N3 C23 1.075(19) . ?
N3A C23A 1.168(19) . ?
C1 C2 1.532(6) . ?
C2 C3 1.538(5) . ?
C2 C18 1.540(6) . ?
C2 C19 1.551(5) . ?
C3 C4 1.458(5) . ?
C4 C5 1.367(5) . ?
C5 C6 1.465(5) . ?
C5 C12 1.473(5) . ?
C6 C7 1.405(5) . ?
C6 C11 1.393(5) . ?
C7 C8 1.389(6) . ?
C8 H8 0.9300 . ?
C8 C9 1.374(7) . ?
C9 H9 0.9300 . ?
C9 C10 1.391(7) . ?
C10 H10 0.9300 . ?
C10 C11 1.377(6) . ?
C11 H11 0.9300 . ?
C12 C13 1.381(5) . ?
C12 C17 1.382(5) . ?
C13 H13 0.9300 . ?
C13 C14 1.382(6) . ?
C14 H14 0.9300 . ?
C14 C15 1.358(7) . ?
C15 H15 0.9300 . ?
C15 C16 1.366(7) . ?
C16 H16 0.9300 . ?
C16 C17 1.385(6) . ?
C17 H17 0.9300 . ?
C18 H18A 0.9600 . ?
C18 H18B 0.9600 . ?
C18 H18C 0.9600 . ?
C19 H19A 0.9700 . ?
C19 H19B 0.9700 . ?
C19 C20 1.532(6) . ?
C20 C21 1.548(5) . ?
C20 C22 1.565(19) . ?
C20 C22A 1.52(2) . ?
C20 C23 1.495(18) . ?
C20 C23A 1.471(18) . ?
C21 H21A 0.9600 . ?
C21 H21B 0.9600 . ?
C21 H21C 0.9600 . ?
C22 H22A 0.9600 . ?
C22 H22B 0.9600 . ?
C22 H22C 0.9600 . ?
C22A H22D 0.9600 . ?
C22A H22E 0.9600 . ?
C22A H22F 0.9600 . ?

loop_
_geom_hbond_atom_site_label_D
_geom_hbond_atom_site_label_H
_geom_hbond_atom_site_label_A
_geom_hbond_distance_DH
_geom_hbond_distance_HA
_geom_hbond_distance_DA
_geom_hbond_angle_DHA
_geom_hbond_site_symmetry_A
C14 H14 N3A 0.93 2.68 3.579(10) 163.2 4_545
C19 H19A O1 0.97 2.69 3.593(5) 154.5 5_666
C21 H21A O1 0.96 2.67 3.562(7) 155.3 5_666
C22 H22A N1 0.96 2.67 3.419(19) 135.8 .

loop_
_geom_torsion_atom_site_label_1
_geom_torsion_atom_site_label_2
_geom_torsion_atom_site_label_3
_geom_torsion_atom_site_label_4
_geom_torsion
_geom_torsion_site_symmetry_1
_geom_torsion_site_symmetry_2
_geom_torsion_site_symmetry_3
_geom_torsion_site_symmetry_4
_geom_torsion_publ_flag
O1 C1 C2 C3 173.3(5) . . . . ?
O1 C1 C2 C18 56.8(6) . . . . ?
O1 C1 C2 C19 -62.9(6) . . . . ?
N1 C1 C2 C3 -4.7(4) . . . . ?
N1 C1 C2 C18 -121.1(4) . . . . ?
N1 C1 C2 C19 119.1(4) . . . . ?
N1 C4 C5 C6 1.0(4) . . . . ?
N1 C4 C5 C12 -179.4(3) . . . . ?
N1 C7 C8 C9 178.2(5) . . . . ?
N2 C3 C4 N1 177.0(4) . . . . ?
N2 C3 C4 C5 -0.7(9) . . . . ?
C1 N1 C4 C3 -2.5(5) . . . . ?
C1 N1 C4 C5 175.9(3) . . . . ?
C1 N1 C7 C6 -175.5(4) . . . . ?
C1 N1 C7 C8 6.7(8) . . . . ?
C1 C2 C3 N2 -174.6(4) . . . . ?
C1 C2 C3 C4 3.3(4) . . . . ?
C1 C2 C19 C20 -56.9(5) . . . . ?
C2 C3 C4 N1 -0.7(4) . . . . ?
C2 C3 C4 C5 -178.4(5) . . . . ?
C2 C19 C20 C21 -175.7(4) . . . . ?
C2 C19 C20 C22 65.4(9) . . . . ?
C2 C19 C20 C22A -54.5(11) . . . . ?
C2 C19 C20 C23 -57.3(7) . . . . ?
C2 C19 C20 C23A 68.0(8) . . . . ?
C3 C2 C19 C20 60.7(5) . . . . ?
C3 C4 C5 C6 178.6(5) . . . . ?
C3 C4 C5 C12 -1.8(8) . . . . ?
C4 N1 C1 O1 -173.4(4) . . . . ?
C4 N1 C1 C2 4.7(5) . . . . ?
C4 N1 C7 C6 0.0(4) . . . . ?
C4 N1 C7 C8 -177.8(5) . . . . ?
C4 C5 C6 C7 -1.0(4) . . . . ?
C4 C5 C6 C11 177.2(4) . . . . ?
C4 C5 C12 C13 134.8(4) . . . . ?
C4 C5 C12 C17 -46.0(6) . . . . ?
C5 C6 C7 N1 0.6(4) . . . . ?
C5 C6 C7 C8 178.6(4) . . . . ?
C5 C6 C11 C10 -178.2(4) . . . . ?
C5 C12 C13 C14 178.6(4) . . . . ?
C5 C12 C17 C16 -180.0(4) . . . . ?
C6 C5 C12 C13 -45.7(6) . . . . ?
C6 C5 C12 C17 133.5(4) . . . . ?
C6 C7 C8 C9 0.8(7) . . . . ?
C7 N1 C1 O1 2.0(8) . . . . ?
C7 N1 C1 C2 180.0(4) . . . . ?
C7 N1 C4 C3 -179.1(3) . . . . ?
C7 N1 C4 C5 -0.6(4) . . . . ?
C7 C6 C11 C10 -0.1(6) . . . . ?
C7 C8 C9 C10 -1.6(8) . . . . ?
C8 C9 C10 C11 1.7(9) . . . . ?
C9 C10 C11 C6 -0.7(8) . . . . ?
C11 C6 C7 N1 -177.9(4) . . . . ?
C11 C6 C7 C8 0.1(6) . . . . ?
C12 C5 C6 C7 179.4(4) . . . . ?
C12 C5 C6 C11 -2.4(7) . . . . ?
C12 C13 C14 C15 1.5(8) . . . . ?
C13 C12 C17 C16 -0.8(7) . . . . ?
C13 C14 C15 C16 -1.0(8) . . . . ?
C14 C15 C16 C17 -0.4(9) . . . . ?
C15 C16 C17 C12 1.3(8) . . . . ?
C17 C12 C13 C14 -0.6(7) . . . . ?
C18 C2 C3 N2 -57.9(5) . . . . ?
C18 C2 C3 C4 120.0(4) . . . . ?
C18 C2 C19 C20 -177.3(4) . . . . ?
C19 C2 C3 N2 63.7(5) . . . . ?
C19 C2 C3 C4 -118.4(4) . . . . ?
